data_7006545
loop_
_publ_author_name
'Wolf, Robert'
'Finger, Markus'
'Limburg, Carolin'
'Willis, Anthony C.'
'Wild, S. Bruce'
'Hey-Hawkins, Evamarie'

_publ_section_title
;
 Reactivity of cyclooligophosphanes: synthesis and structural
 characterisation of cyclo-1,4-(BH3)2(P4Ph4CH2) and
 cyclo-1,2-(BH3)2(P5Ph5).
;
_journal_issue 6
_journal_name_full 'Dalton transactions (Cambridge, England : 2003)'
_journal_page_first 831
_journal_page_last 837
_journal_paper_doi 10.1039/b511833f
_journal_year 2006
_chemical_compound_source
;
?
;
_chemical_formula_moiety ' C30 H31 B2 P5, C H2 Cl2 '
_chemical_formula_sum 'C31 H33 B2 Cl2 P5'
_chemical_formula_weight 653.00
_chemical_melting_point ?
_chemical_name_systematic
;
?
;
_space_group_IT_number 15
_symmetry_cell_setting monoclinic
_symmetry_space_group_name_Hall '-C 2yc'
_symmetry_space_group_name_H-M 'C 1 2/c 1'
_atom_sites_solution_hydrogens geom
_atom_sites_solution_primary direct
_cell_angle_alpha 90
_cell_angle_beta 96.7138(6)
_cell_angle_gamma 90
_cell_formula_units_Z 8
_cell_length_a 19.6208(3)
_cell_length_b 10.1953(1)
_cell_length_c 33.8163(5)
_cell_measurement_reflns_used 52058
_cell_measurement_temperature 200
_cell_measurement_theta_max 25
_cell_measurement_theta_min 3
_cell_volume 6718.22(16)
_computing_cell_refinement
;
Denzo/Scalepack (Otwinowski & Minor, 1996)
;
_computing_data_collection
;
COLLECT (Nonius BV, 1997)
;
_computing_data_reduction
;
Denzo/Scalepack (Otwinowski & Minor, 1996)
;
_computing_molecular_graphics
;
ORTEP-II (Johnson 1976) in teXsan (MSC, 1992-1997)
;
_computing_publication_material
;
CRYSTALS (Watkin et al 2001)
;
_computing_structure_refinement
;
CRYSTALS (Watkin et al 2001)
;
_computing_structure_solution
;
SIR92 (Altomare et al, 1994)
;
_diffrn_ambient_temperature 200
_diffrn_measured_fraction_theta_full 0.995
_diffrn_measured_fraction_theta_max 0.995
_diffrn_measurement_device_type
;
Enraf Nonius Kappa CCD
;
_diffrn_measurement_method ' \f and \w scans with CCD '
_diffrn_radiation_monochromator graphite
_diffrn_radiation_type 'Mo K\a'
_diffrn_radiation_wavelength 0.71073
_diffrn_reflns_av_R_equivalents 0.04
_diffrn_reflns_limit_h_max 23
_diffrn_reflns_limit_h_min -23
_diffrn_reflns_limit_k_max 12
_diffrn_reflns_limit_k_min -11
_diffrn_reflns_limit_l_max 40
_diffrn_reflns_limit_l_min -40
_diffrn_reflns_number 31775
_diffrn_reflns_theta_full 25.01
_diffrn_reflns_theta_max 25.01
_diffrn_reflns_theta_min 4.18
_diffrn_standards_decay_% 0.00
_diffrn_standards_interval_count 0
_diffrn_standards_interval_time 0
_diffrn_standards_number 0
_exptl_absorpt_coefficient_mu 0.452
_exptl_absorpt_correction_T_max 0.974
_exptl_absorpt_correction_T_min 0.898
_exptl_absorpt_correction_type integration
_exptl_absorpt_process_details
;
via Gaussian method (Coppens, 1970) implemented in maXus (2000)
;
_exptl_crystal_colour ' colourless '
_exptl_crystal_density_diffrn 1.291
_exptl_crystal_density_meas ?
_exptl_crystal_description ' plate '
_exptl_crystal_F_000 2704
_exptl_crystal_size_max 0.24
_exptl_crystal_size_mid 0.21
_exptl_crystal_size_min 0.07
_refine_diff_density_max 0.50
_refine_diff_density_min -0.45
_refine_ls_extinction_method None
_refine_ls_goodness_of_fit_ref 1.0432
_refine_ls_hydrogen_treatment mixed
_refine_ls_matrix_type full
_refine_ls_number_parameters 381
_refine_ls_number_reflns 3420
_refine_ls_R_factor_gt 0.0356
_refine_ls_shift/su_max 0.031420
_refine_ls_structure_factor_coef F
_refine_ls_weighting_details
;
Chebychev polynomial with 3 parameters, Carruthers & Watkin , 1979,
0.526 0.136 0.239
;
_refine_ls_weighting_scheme calc
_refine_ls_wR_factor_ref 0.0394
_reflns_limit_h_max 23
_reflns_limit_h_min -23
_reflns_limit_k_max 12
_reflns_limit_k_min 0
_reflns_limit_l_max 40
_reflns_limit_l_min 0
_reflns_number_gt 3420
_reflns_number_total 5896
_reflns_threshold_expression >3.00\s(I)
_cod_data_source_file b511833f.txt
_cod_data_source_block 4_CH2Cl2
_cod_depositor_comments
;
The following automatic conversions were performed:
'_symmetry_cell_setting' value 'Monoclinic ' changed to 'monoclinic'
according to '/home/adriana/struct/CIF-dictionaries/cif_core.dic'
dictionary named 'cif_core.dic' version 2.4.1 from 2010-06-29.

Automatic conversion script
Id: cif_fix_enum 1555 2011-01-17 13:19:09Z saulius 

The following automatic conversions were performed:

'_chemical_melting_point' value 'not measured' was changed to '?' -
the value is undefined or not given.

Automatic conversion script
Id: cif_fix_values 1569 2011-02-09 13:29:24Z adriana 
;
_cod_original_cell_volume 6718.2(2)
_cod_original_sg_symbol_H-M 'C 1 2/c 1 '
_cod_original_formula_sum ' C31 H33 B2 Cl2 P5 '
_cod_database_code 7006545

loop_
_symmetry_equiv_pos_as_xyz
x,y,z
-x,-y,-z
x+1/2,y+1/2,z
-x+1/2,-y+1/2,-z
-x,y,-z+1/2
x,-y,z+1/2
-x+1/2,y+1/2,-z+1/2
x+1/2,-y+1/2,z+1/2

loop_
_atom_site_label
_atom_site_type_symbol
_atom_site_fract_x
_atom_site_fract_y
_atom_site_fract_z
_atom_site_U_iso_or_equiv
_atom_site_occupancy
_atom_site_adp_type
Cl1 cl 0.6105(1) 0.15728(17) 0.08935(8) 0.1476 1.0000 Uani
Cl2 cl 0.59067(6) -0.08865(12) 0.04747(4) 0.0806 1.0000 Uani
P1 p 0.33773(4) 0.25459(8) 0.10980(2) 0.0327 1.0000 Uani
P2 p 0.38428(4) 0.39513(8) 0.15467(2) 0.0318 1.0000 Uani
P3 p 0.43055(4) 0.26641(8) 0.20378(2) 0.0309 1.0000 Uani
P4 p 0.40468(4) 0.06535(8) 0.18017(2) 0.0332 1.0000 Uani
P5 p 0.41986(4) 0.10770(8) 0.11711(2) 0.0330 1.0000 Uani
C11 c 0.34171(16) 0.3284(3) 0.06130(9) 0.0360 1.0000 Uani
C12 c 0.28037(18) 0.3713(3) 0.0404(1) 0.0436 1.0000 Uani
C13 c 0.2811(2) 0.4298(4) 0.0030(1) 0.0541 1.0000 Uani
C14 c 0.3414(2) 0.4456(4) -0.0124(1) 0.0561 1.0000 Uani
C15 c 0.4024(2) 0.4019(4) 0.0076(1) 0.0584 1.0000 Uani
C16 c 0.40291(18) 0.3427(4) 0.0447(1) 0.0471 1.0000 Uani
C21 c 0.45689(15) 0.4678(3) 0.13365(8) 0.0325 1.0000 Uani
C22 c 0.44464(17) 0.5853(3) 0.1133(1) 0.0447 1.0000 Uani
C23 c 0.49749(19) 0.6461(4) 0.09661(12) 0.0548 1.0000 Uani
C24 c 0.56255(18) 0.5930(4) 0.1004(1) 0.0472 1.0000 Uani
C25 c 0.57446(17) 0.4765(3) 0.1204(1) 0.0439 1.0000 Uani
C26 c 0.52207(15) 0.4138(3) 0.13700(9) 0.0379 1.0000 Uani
C31 c 0.36588(15) 0.2937(3) 0.23804(8) 0.0336 1.0000 Uani
C32 c 0.37531(18) 0.4062(3) 0.26126(9) 0.0445 1.0000 Uani
C33 c 0.3285(2) 0.4393(4) 0.2871(1) 0.0565 1.0000 Uani
C34 c 0.2730(2) 0.3596(4) 0.2908(1) 0.0601 1.0000 Uani
C35 c 0.26398(18) 0.2460(4) 0.2683(1) 0.0562 1.0000 Uani
C36 c 0.30964(17) 0.2141(3) 0.24168(9) 0.0433 1.0000 Uani
C41 c 0.48626(17) -0.0231(3) 0.19186(9) 0.0404 1.0000 Uani
C42 c 0.4796(2) -0.1590(4) 0.19311(13) 0.0677 1.0000 Uani
C43 c 0.5383(3) -0.2361(4) 0.19772(16) 0.0926 1.0000 Uani
C44 c 0.6015(3) -0.1827(5) 0.20282(15) 0.0860 1.0000 Uani
C45 c 0.6090(2) -0.0491(5) 0.20222(13) 0.0702 1.0000 Uani
C46 c 0.55156(18) 0.0302(4) 0.19670(11) 0.0511 1.0000 Uani
C51 c 0.37594(17) -0.0288(3) 0.08963(9) 0.0411 1.0000 Uani
C52 c 0.3991(2) -0.0592(4) 0.0536(1) 0.0581 1.0000 Uani
C53 c 0.3689(3) -0.1601(5) 0.03052(14) 0.0857 1.0000 Uani
C54 c 0.3164(3) -0.2311(5) 0.04305(18) 0.0921 1.0000 Uani
C55 c 0.2925(3) -0.2026(4) 0.07852(16) 0.0791 1.0000 Uani
C56 c 0.3225(2) -0.1008(4) 0.10248(12) 0.0576 1.0000 Uani
C61 c 0.6036(3) -0.0117(5) 0.09316(18) 0.1015 1.0000 Uani
B1 b 0.2473(2) 0.2035(5) 0.12159(13) 0.0477 1.0000 Uani
B2 b 0.3172(2) 0.5219(5) 0.16680(15) 0.0551 1.0000 Uani
H11 h 0.2294(14) 0.139(3) 0.100(1) 0.070(7) 1.0000 Uiso
H12 h 0.2542(13) 0.162(3) 0.1503(11) 0.070(7) 1.0000 Uiso
H13 h 0.2190(15) 0.288(4) 0.1206(8) 0.070(7) 1.0000 Uiso
H21 h 0.3446(16) 0.590(3) 0.185(1) 0.079(7) 1.0000 Uiso
H22 h 0.2983(15) 0.562(3) 0.1376(12) 0.079(7) 1.0000 Uiso
H23 h 0.2795(18) 0.471(3) 0.182(1) 0.079(7) 1.0000 Uiso
H121 h 0.23613(18) 0.3604(3) 0.0520(1) 0.0515 1.0000 Uiso
H131 h 0.2373(2) 0.4599(4) -0.0123(1) 0.0630 1.0000 Uiso
H141 h 0.3416(2) 0.4897(4) -0.0388(1) 0.0668 1.0000 Uiso
H151 h 0.4462(2) 0.4128(4) -0.0044(1) 0.0707 1.0000 Uiso
H161 h 0.44698(18) 0.3106(4) 0.0594(1) 0.0563 1.0000 Uiso
H221 h 0.39788(17) 0.6257(3) 0.1106(1) 0.0537 1.0000 Uiso
H231 h 0.48835(19) 0.7300(4) 0.08159(12) 0.0662 1.0000 Uiso
H241 h 0.60060(18) 0.6388(4) 0.0887(1) 0.0573 1.0000 Uiso
H251 h 0.62135(17) 0.4367(3) 0.1230(1) 0.0531 1.0000 Uiso
H261 h 0.53133(15) 0.3289(3) 0.15148(9) 0.0458 1.0000 Uiso
H321 h 0.41615(18) 0.4635(3) 0.25924(9) 0.0533 1.0000 Uiso
H331 h 0.3350(2) 0.5216(4) 0.3032(1) 0.0685 1.0000 Uiso
H341 h 0.2393(2) 0.3836(4) 0.3096(1) 0.0737 1.0000 Uiso
H351 h 0.22427(18) 0.1869(4) 0.2714(1) 0.0688 1.0000 Uiso
H361 h 0.30212(17) 0.1333(3) 0.22498(9) 0.0524 1.0000 Uiso
H421 h 0.4331(2) -0.2005(4) 0.19073(13) 0.0779 1.0000 Uiso
H431 h 0.5336(3) -0.3338(4) 0.19724(16) 0.1056 1.0000 Uiso
H441 h 0.6429(3) -0.2405(5) 0.20704(15) 0.0982 1.0000 Uiso
H451 h 0.6559(2) -0.0092(5) 0.20578(13) 0.0820 1.0000 Uiso
H461 h 0.55728(18) 0.1277(4) 0.19619(11) 0.0606 1.0000 Uiso
H521 h 0.4377(2) -0.0081(4) 0.0442(1) 0.0683 1.0000 Uiso
H531 h 0.3857(3) -0.1814(5) 0.00444(14) 0.0992 1.0000 Uiso
H541 h 0.2953(3) -0.3044(5) 0.02619(18) 0.1032 1.0000 Uiso
H551 h 0.2538(3) -0.2543(4) 0.08735(16) 0.0902 1.0000 Uiso
H561 h 0.3055(2) -0.0802(4) 0.12854(12) 0.0674 1.0000 Uiso
H611 h 0.6468(3) -0.0463(5) 0.10809(18) 0.1233 1.0000 Uiso
H612 h 0.5640(3) -0.0323(5) 0.10822(18) 0.1233 1.0000 Uiso

loop_
_atom_site_aniso_label
_atom_site_aniso_U_11
_atom_site_aniso_U_22
_atom_site_aniso_U_33
_atom_site_aniso_U_23
_atom_site_aniso_U_13
_atom_site_aniso_U_12
Cl1 0.1339(15) 0.0956(11) 0.228(2) -0.0459(13) 0.0839(15) -0.0244(11)
Cl2 0.0731(7) 0.0803(8) 0.0914(8) 0.0127(7) 0.0223(6) 0.0000(6)
P1 0.0279(4) 0.0373(4) 0.0324(4) 0.0029(3) 0.0015(3) -0.0000(3)
P2 0.0300(4) 0.0329(4) 0.0330(4) 0.0019(3) 0.0057(3) 0.0015(3)
P3 0.0307(4) 0.0333(4) 0.0286(4) -0.0013(3) 0.0033(3) 0.0003(3)
P4 0.0361(4) 0.0320(4) 0.0315(4) -0.0004(3) 0.0036(3) -0.0000(3)
P5 0.0330(4) 0.0351(4) 0.0306(4) -0.0014(3) 0.0026(3) 0.0012(3)
C11 0.0408(18) 0.0336(17) 0.0318(16) -0.0019(13) -0.0034(13) -0.0002(14)
C12 0.0474(19) 0.0398(19) 0.0416(18) -0.0016(15) -0.0026(15) 0.0010(15)
C13 0.074(3) 0.045(2) 0.0383(18) 0.0017(17) -0.0137(18) 0.0087(19)
C14 0.091(3) 0.046(2) 0.0303(17) 0.0022(16) 0.0013(19) -0.002(2)
C15 0.076(3) 0.065(2) 0.0359(18) -0.0029(18) 0.0138(18) -0.013(2)
C16 0.050(2) 0.057(2) 0.0343(18) 0.0033(16) 0.0027(15) -0.0041(17)
C21 0.0350(16) 0.0324(16) 0.0301(15) -0.0026(12) 0.0042(12) -0.0025(13)
C22 0.0406(18) 0.0399(19) 0.0538(19) 0.0106(16) 0.0066(15) 0.0030(15)
C23 0.057(2) 0.044(2) 0.064(2) 0.0201(18) 0.0119(19) -0.0031(18)
C24 0.0425(19) 0.053(2) 0.0479(19) 0.0056(17) 0.0120(15) -0.0078(17)
C25 0.0357(18) 0.049(2) 0.0483(19) 0.0009(16) 0.0096(14) -0.0011(15)
C26 0.0375(17) 0.0353(17) 0.0418(17) 0.0036(14) 0.0083(13) 0.0017(14)
C31 0.0357(16) 0.0389(17) 0.0264(14) 0.0022(13) 0.0045(12) 0.0074(14)
C32 0.051(2) 0.0444(19) 0.0378(17) -0.0053(16) 0.0046(14) 0.0036(16)
C33 0.069(3) 0.062(2) 0.0403(19) -0.0081(18) 0.0133(17) 0.014(2)
C34 0.061(2) 0.085(3) 0.038(2) 0.002(2) 0.0224(17) 0.025(2)
C35 0.047(2) 0.077(3) 0.048(2) 0.012(2) 0.0202(16) -0.003(2)
C36 0.0448(19) 0.048(2) 0.0381(17) 0.0028(15) 0.0105(14) -0.0000(16)
C41 0.052(2) 0.0380(18) 0.0286(16) -0.0032(13) -0.0047(14) 0.0087(15)
C42 0.079(3) 0.039(2) 0.077(3) -0.0004(19) -0.026(2) 0.003(2)
C43 0.101(4) 0.042(2) 0.121(4) -0.010(3) -0.046(3) 0.025(3)
C44 0.082(3) 0.071(3) 0.092(3) -0.031(3) -0.042(3) 0.044(3)
C45 0.053(2) 0.075(3) 0.078(3) -0.024(2) -0.016(2) 0.022(2)
C46 0.046(2) 0.048(2) 0.057(2) -0.0087(17) -0.0013(17) 0.0089(17)
C51 0.0471(19) 0.0366(18) 0.0366(17) -0.0007(14) -0.0076(14) 0.0059(15)
C52 0.076(3) 0.054(2) 0.0405(19) -0.0120(17) -0.0084(18) 0.020(2)
C53 0.125(5) 0.065(3) 0.057(3) -0.030(2) -0.027(3) 0.032(3)
C54 0.130(5) 0.042(3) 0.087(4) -0.017(3) -0.065(4) 0.018(3)
C55 0.091(3) 0.044(2) 0.090(4) 0.013(2) -0.040(3) -0.020(2)
C56 0.066(2) 0.048(2) 0.055(2) 0.0014(18) -0.0117(18) -0.0124(19)
C61 0.097(4) 0.096(4) 0.115(4) 0.000(3) 0.029(3) 0.047(3)
B1 0.036(2) 0.058(3) 0.048(2) 0.005(2) 0.0015(17) 0.0001(19)
B2 0.056(3) 0.050(3) 0.062(3) 0.003(2) 0.020(2) 0.013(2)

loop_
_atom_type_symbol
_atom_type_scat_dispersion_real
_atom_type_scat_dispersion_imag
_atom_type_scat_Cromer_Mann_a1
_atom_type_scat_Cromer_Mann_b1
_atom_type_scat_Cromer_Mann_a2
_atom_type_scat_Cromer_Mann_b2
_atom_type_scat_Cromer_Mann_a3
_atom_type_scat_Cromer_Mann_b3
_atom_type_scat_Cromer_Mann_a4
_atom_type_scat_Cromer_Mann_b4
_atom_type_scat_Cromer_Mann_c
_atom_type_scat_source
'C ' 0.0033 0.0016 2.3100 20.8439 1.0200 10.2075 1.5886 0.5687 0.8650 51.6512 0.2156 International_Tables_Vol_IV_Table_2.2B
'H ' 0.0000 0.0000 0.4930 10.5109 0.3229 26.1257 0.1402 3.1424 0.0408 57.7997 0.0030 International_Tables_Vol_IV_Table_2.2B
'B ' 0.0000 0.0010 2.0545 23.2185 1.3326 1.0210 1.0979 60.3498 0.7068 0.1403 -0.1932 International_Tables_Vol_IV_Table_2.2B
'Cl ' 0.1484 0.1585 11.4604 0.0104 7.1964 1.1662 6.2556 18.5194 1.6455 47.7784 -9.5574 International_Tables_Vol_IV_Table_2.2B
'P ' 0.0900 0.0950 6.4345 1.9067 4.1791 27.1570 1.7800 0.5260 1.4908 68.1645 1.1149 International_Tables_Vol_IV_Table_2.2B

loop_
_exptl_crystal_face_index_h
_exptl_crystal_face_index_k
_exptl_crystal_face_index_l
_exptl_crystal_face_perp_dist
-1 0 1 0.050
1 0 -1 0.020
0 0 1 0.090
0 0 -1 0.120
-1 -1 1 0.120
1 1 -1 0.120

loop_
_geom_angle_atom_site_label_1
_geom_angle_site_symmetry_1
_geom_angle_atom_site_label_2
_geom_angle_site_symmetry_2
_geom_angle_atom_site_label_3
_geom_angle_site_symmetry_3
_geom_angle
_geom_angle_publ_flag
P2 . P1 . P5 . 97.26(4) yes
P2 . P1 . C11 . 107.1(1) yes
P5 . P1 . C11 . 106.04(11) yes
P2 . P1 . B1 . 110.44(14) yes
P5 . P1 . B1 . 118.19(15) yes
C11 . P1 . B1 . 115.80(17) yes
P1 . P2 . P3 . 103.31(4) yes
P1 . P2 . C21 . 106.0(1) yes
P3 . P2 . C21 . 105.2(1) yes
P1 . P2 . B2 . 110.15(17) yes
P3 . P2 . B2 . 117.83(15) yes
C21 . P2 . B2 . 113.33(18) yes
P2 . P3 . P4 . 102.61(4) yes
P2 . P3 . C31 . 97.5(1) yes
P4 . P3 . C31 . 102.7(1) yes
P3 . P4 . P5 . 96.53(4) yes
P3 . P4 . C41 . 102.54(11) yes
P5 . P4 . C41 . 95.18(11) yes
P1 . P5 . P4 . 93.52(4) yes
P1 . P5 . C51 . 99.6(1) yes
P4 . P5 . C51 . 103.33(11) yes
P1 . C11 . C12 . 117.6(3) yes
P1 . C11 . C16 . 122.5(2) yes
C12 . C11 . C16 . 119.9(3) yes
C11 . C12 . C13 . 119.5(3) yes
C11 . C12 . H121 . 120.3(2) no
C13 . C12 . H121 . 120.3(2) no
C12 . C13 . C14 . 120.0(3) yes
C12 . C13 . H131 . 120.0(2) no
C14 . C13 . H131 . 120.0(2) no
C13 . C14 . C15 . 121.2(3) yes
C13 . C14 . H141 . 119.4(2) no
C15 . C14 . H141 . 119.4(2) no
C14 . C15 . C16 . 119.9(4) yes
C14 . C15 . H151 . 120.0(2) no
C16 . C15 . H151 . 120.0(2) no
C11 . C16 . C15 . 119.5(3) yes
C11 . C16 . H161 . 120.24(19) no
C15 . C16 . H161 . 120.2(2) no
P2 . C21 . C22 . 116.5(2) yes
P2 . C21 . C26 . 124.3(2) yes
C22 . C21 . C26 . 119.2(3) yes
C21 . C22 . C23 . 119.6(3) yes
C21 . C22 . H221 . 120.18(19) no
C23 . C22 . H221 . 120.2(2) no
C22 . C23 . C24 . 121.1(3) yes
C22 . C23 . H231 . 119.5(2) no
C24 . C23 . H231 . 119.5(2) no
C23 . C24 . C25 . 119.2(3) yes
C23 . C24 . H241 . 120.4(2) no
C25 . C24 . H241 . 120.4(2) no
C24 . C25 . C26 . 120.5(3) yes
C24 . C25 . H251 . 119.7(2) no
C26 . C25 . H251 . 119.74(19) no
C21 . C26 . C25 . 120.3(3) yes
C21 . C26 . H261 . 119.83(18) no
C25 . C26 . H261 . 119.83(19) no
P3 . C31 . C32 . 115.2(2) yes
P3 . C31 . C36 . 125.6(2) yes
C32 . C31 . C36 . 119.2(3) yes
C31 . C32 . C33 . 120.3(3) yes
C31 . C32 . H321 . 119.85(19) no
C33 . C32 . H321 . 119.8(2) no
C32 . C33 . C34 . 120.3(4) yes
C32 . C33 . H331 . 119.9(2) no
C34 . C33 . H331 . 119.9(2) no
C33 . C34 . C35 . 119.7(3) yes
C33 . C34 . H341 . 120.1(2) no
C35 . C34 . H341 . 120.1(2) no
C34 . C35 . C36 . 120.2(4) yes
C34 . C35 . H351 . 119.9(2) no
C36 . C35 . H351 . 119.9(2) no
C31 . C36 . C35 . 120.2(3) yes
C31 . C36 . H361 . 119.88(18) no
C35 . C36 . H361 . 119.9(2) no
P4 . C41 . C42 . 114.3(3) yes
P4 . C41 . C46 . 127.1(3) yes
C42 . C41 . C46 . 118.4(3) yes
C41 . C42 . C43 . 119.1(4) yes
C41 . C42 . H421 . 120.4(2) no
C43 . C42 . H421 . 120.4(3) no
C42 . C43 . C44 . 121.7(4) yes
C42 . C43 . H431 . 119.2(3) no
C44 . C43 . H431 . 119.2(3) no
C43 . C44 . C45 . 119.9(4) yes
C43 . C44 . H441 . 120.0(3) no
C45 . C44 . H441 . 120.0(3) no
C44 . C45 . C46 . 119.8(4) yes
C44 . C45 . H451 . 120.1(3) no
C46 . C45 . H451 . 120.1(3) no
C41 . C46 . C45 . 121.0(4) yes
C41 . C46 . H461 . 119.5(2) no
C45 . C46 . H461 . 119.5(3) no
P5 . C51 . C52 . 115.7(3) yes
P5 . C51 . C56 . 124.7(3) yes
C52 . C51 . C56 . 119.6(3) yes
C51 . C52 . C53 . 120.0(5) yes
C51 . C52 . H521 . 120.0(2) no
C53 . C52 . H521 . 120.0(3) no
C52 . C53 . C54 . 120.6(5) yes
C52 . C53 . H531 . 119.7(3) no
C54 . C53 . H531 . 119.7(3) no
C53 . C54 . C55 . 120.4(4) yes
C53 . C54 . H541 . 119.8(3) no
C55 . C54 . H541 . 119.8(3) no
C54 . C55 . C56 . 120.0(5) yes
C54 . C55 . H551 . 120.0(3) no
C56 . C55 . H551 . 120.0(3) no
C51 . C56 . C55 . 119.3(4) yes
C51 . C56 . H561 . 120.3(2) no
C55 . C56 . H561 . 120.3(3) no
Cl1 . C61 . Cl2 . 112.9(3) yes
Cl1 . C61 . H611 . 108.6(2) no
Cl2 . C61 . H611 . 108.60(17) no
Cl1 . C61 . H612 . 108.60(19) no
Cl2 . C61 . H612 . 108.6(2) no
H611 . C61 . H612 . 109.467 no
P1 . B1 . H11 . 106.3(14) no
P1 . B1 . H12 . 106.0(14) no
H11 . B1 . H12 . 113.1(15) no
P1 . B1 . H13 . 105.7(14) no
H11 . B1 . H13 . 112.6(15) no
H12 . B1 . H13 . 112.5(16) no
P2 . B2 . H21 . 104.8(14) no
P2 . B2 . H22 . 103.1(14) no
H21 . B2 . H22 . 111.9(16) no
P2 . B2 . H23 . 107.3(14) no
H21 . B2 . H23 . 113.3(16) no
H22 . B2 . H23 . 115.2(15) no

loop_
_geom_bond_atom_site_label_1
_geom_bond_site_symmetry_1
_geom_bond_atom_site_label_2
_geom_bond_site_symmetry_2
_geom_bond_distance
_geom_bond_publ_flag
Cl1 . C61 . 1.734(6) yes
Cl2 . C61 . 1.725(6) yes
P1 . P2 . 2.2056(11) yes
P1 . P5 . 2.1926(11) yes
P1 . C11 . 1.814(3) yes
P1 . B1 . 1.936(4) yes
P2 . P3 . 2.2252(11) yes
P2 . C21 . 1.822(3) yes
P2 . B2 . 1.923(4) yes
P3 . P4 . 2.2365(11) yes
P3 . C31 . 1.837(3) yes
P4 . P5 . 2.2294(11) yes
P4 . C41 . 1.840(3) yes
P5 . C51 . 1.832(3) yes
C11 . C12 . 1.393(4) yes
C11 . C16 . 1.390(5) yes
C12 . C13 . 1.400(5) yes
C12 . H121 . 1.000 no
C13 . C14 . 1.357(6) yes
C13 . H131 . 1.000 no
C14 . C15 . 1.378(6) yes
C14 . H141 . 1.000 no
C15 . C16 . 1.392(5) yes
C15 . H151 . 1.000 no
C16 . H161 . 1.000 no
C21 . C22 . 1.389(4) yes
C21 . C26 . 1.385(4) yes
C22 . C23 . 1.383(5) yes
C22 . H221 . 1.000 no
C23 . C24 . 1.379(5) yes
C23 . H231 . 1.000 no
C24 . C25 . 1.373(5) yes
C24 . H241 . 1.000 no
C25 . C26 . 1.384(4) yes
C25 . H251 . 1.000 no
C26 . H261 . 1.000 no
C31 . C32 . 1.390(4) yes
C31 . C36 . 1.387(4) yes
C32 . C33 . 1.381(5) yes
C32 . H321 . 1.000 no
C33 . C34 . 1.377(6) yes
C33 . H331 . 1.000 no
C34 . C35 . 1.385(6) yes
C34 . H341 . 1.000 no
C35 . C36 . 1.381(5) yes
C35 . H351 . 1.000 no
C36 . H361 . 1.000 no
C41 . C42 . 1.393(5) yes
C41 . C46 . 1.384(5) yes
C42 . C43 . 1.388(6) yes
C42 . H421 . 1.000 no
C43 . C44 . 1.347(7) yes
C43 . H431 . 1.000 no
C44 . C45 . 1.371(6) yes
C44 . H441 . 1.000 no
C45 . C46 . 1.382(5) yes
C45 . H451 . 1.000 no
C46 . H461 . 1.000 no
C51 . C52 . 1.386(5) yes
C51 . C56 . 1.391(5) yes
C52 . C53 . 1.381(6) yes
C52 . H521 . 1.000 no
C53 . C54 . 1.367(8) yes
C53 . H531 . 1.000 no
C54 . C55 . 1.369(8) yes
C54 . H541 . 1.000 no
C55 . C56 . 1.402(6) yes
C55 . H551 . 1.000 no
C56 . H561 . 1.000 no
C61 . H611 . 1.000 no
C61 . H612 . 1.000 no
B1 . H11 . 1.00(4) no
B1 . H12 . 1.06(4) no
B1 . H13 . 1.02(4) no
B2 . H21 . 1.03(4) no
B2 . H22 . 1.09(4) no
B2 . H23 . 1.08(4) no

loop_
_geom_torsion_atom_site_label_1
_geom_torsion_atom_site_label_2
_geom_torsion_atom_site_label_3
_geom_torsion_atom_site_label_4
_geom_torsion_site_symmetry_1
_geom_torsion_site_symmetry_2
_geom_torsion_site_symmetry_3
_geom_torsion_site_symmetry_4
_geom_torsion
_geom_torsion_publ_flag
P1 P2 P3 P4 . . . . 0.34(5) no
P1 P2 P3 C31 . . . . -104.5(1) no
P1 P2 C21 C22 . . . . 94.2(2) no
P1 P2 C21 C26 . . . . -86.2(2) no
P1 P5 P4 P3 . . . . -62.39(4) no
P1 P5 P4 C41 . . . . -165.7(1) no
P1 P5 C51 C52 . . . . 109.3(3) no
P1 P5 C51 C56 . . . . -70.6(3) no
P1 C11 C12 C13 . . . . 179.5(3) no
P1 C11 C16 C15 . . . . -179.1(3) no
P2 P1 P5 P4 . . . . 63.03(4) no
P2 P1 P5 C51 . . . . 167.2(1) no
P2 P1 C11 C12 . . . . -108.8(2) no
P2 P1 C11 C16 . . . . 71.4(3) no
P2 P3 P4 P5 . . . . 37.96(5) no
P2 P3 P4 C41 . . . . 134.8(1) no
P2 P3 C31 C32 . . . . -83.3(2) no
P2 P3 C31 C36 . . . . 95.4(3) no
P2 C21 C22 C23 . . . . 179.9(3) no
P2 C21 C26 C25 . . . . -179.4(2) no
P3 P2 P1 P5 . . . . -39.36(5) no
P3 P2 P1 C11 . . . . -148.7(1) no
P3 P2 P1 B1 . . . . 84.4(2) no
P3 P2 C21 C22 . . . . -156.8(2) no
P3 P2 C21 C26 . . . . 22.8(3) no
P3 P4 P5 C51 . . . . -163.1(1) no
P3 P4 C41 C42 . . . . 158.9(3) no
P3 P4 C41 C46 . . . . -25.7(3) no
P3 C31 C32 C33 . . . . 177.7(2) no
P3 C31 C36 C35 . . . . -179.2(2) no
P4 P3 P2 C21 . . . . -110.6(1) no
P4 P3 P2 B2 . . . . 122.0(2) no
P4 P3 C31 C32 . . . . 171.9(2) no
P4 P3 C31 C36 . . . . -9.3(3) no
P4 P5 P1 C11 . . . . 173.2(1) no
P4 P5 P1 B1 . . . . -54.8(2) no
P4 P5 C51 C52 . . . . -154.7(2) no
P4 P5 C51 C56 . . . . 25.4(3) no
P4 C41 C42 C43 . . . . 173.6(4) no
P4 C41 C46 C45 . . . . -174.6(3) no
P5 P1 P2 C21 . . . . 71.0(1) no
P5 P1 P2 B2 . . . . -166.1(2) no
P5 P1 C11 C12 . . . . 148.2(2) no
P5 P1 C11 C16 . . . . -31.6(3) no
P5 P4 P3 C31 . . . . 138.72(9) no
P5 P4 C41 C42 . . . . -103.2(3) no
P5 P4 C41 C46 . . . . 72.2(3) no
P5 C51 C52 C53 . . . . -179.6(3) no
P5 C51 C56 C55 . . . . 179.4(3) no
C11 P1 P2 C21 . . . . -38.3(2) no
C11 P1 P2 B2 . . . . 84.6(2) no
C11 P1 P5 C51 . . . . -82.6(1) no
C11 C12 C13 C14 . . . . -0.7(5) no
C11 C16 C15 C14 . . . . -0.1(6) no
C12 C11 P1 B1 . . . . 14.9(3) no
C12 C11 C16 C15 . . . . 1.1(5) no
C12 C13 C14 C15 . . . . 1.8(6) no
C13 C12 C11 C16 . . . . -0.7(5) no
C13 C14 C15 C16 . . . . -1.3(6) no
C16 C11 P1 B1 . . . . -164.9(3) no
C21 P2 P1 B1 . . . . -165.3(2) no
C21 P2 P3 C31 . . . . 144.6(1) no
C21 C22 C23 C24 . . . . -1.1(5) no
C21 C26 C25 C24 . . . . 0.0(5) no
C22 C21 P2 B2 . . . . -26.7(3) no
C22 C21 C26 C25 . . . . 0.3(4) no
C22 C23 C24 C25 . . . . 1.3(6) no
C23 C22 C21 C26 . . . . 0.3(5) no
C23 C24 C25 C26 . . . . -0.8(5) no
C26 C21 P2 B2 . . . . 152.9(3) no
C31 P3 P2 B2 . . . . 17.2(2) no
C31 P3 P4 C41 . . . . -124.5(1) no
C31 C32 C33 C34 . . . . 1.6(5) no
C31 C36 C35 C34 . . . . 1.7(5) no
C32 C31 C36 C35 . . . . -0.5(4) no
C32 C33 C34 C35 . . . . -0.3(5) no
C33 C32 C31 C36 . . . . -1.1(4) no
C33 C34 C35 C36 . . . . -1.3(5) no
C41 P4 P5 C51 . . . . 93.7(1) no
C41 C42 C43 C44 . . . . 3.1(7) no
C41 C46 C45 C44 . . . . 0.2(6) no
C42 C41 C46 C45 . . . . 0.7(5) no
C42 C43 C44 C45 . . . . -2.2(8) no
C43 C42 C41 C46 . . . . -2.3(6) no
C43 C44 C45 C46 . . . . 0.5(7) no
C51 P5 P1 B1 . . . . 49.3(2) no
C51 C52 C53 C54 . . . . -0.4(7) no
C51 C56 C55 C54 . . . . 0.7(7) no
C52 C51 C56 C55 . . . . -0.5(5) no
C52 C53 C54 C55 . . . . 0.6(8) no
C53 C52 C51 C56 . . . . 0.4(6) no
C53 C54 C55 C56 . . . . -0.7(8) no
B1 P1 P2 B2 . . . . -42.3(2) no
